data_4112825
loop_
_publ_author_name
'Quan-Ming Wang'
'Young-A. Lee'
'Olga Crespo'
'Joseph Deaton'
'Ching Tang'
'Henry J. Gysling'
'M. Concepci\'on Gimeno'
'Carmen Larraz'
'M. Dolores Villacampa'
'Antonio Laguna'
'Richard Eisenberg'

_publ_section_title
;
 Intensely Luminescent Gold(I)-Silver(I) Cluster Complexes with Tunable
 Structural Features
;
_journal_name_full 'Journal of the American Chemical Society'
_journal_page_first 9488
_journal_page_last 9489
_journal_paper_doi 10.1021/ja048091d
_journal_volume 126
_journal_year 2004
_chemical_formula_sum 'C53 H50 Ag Au3 B2 Cl2 F8 N3 O3 P3'
_chemical_formula_weight 1813.16
_chemical_name_systematic
;
  ?
;
_space_group_IT_number 14
_symmetry_cell_setting monoclinic
_symmetry_space_group_name_Hall '-P 2yn'
_symmetry_space_group_name_H-M 'P 1 21/n 1'
_atom_sites_solution_hydrogens geom
_atom_sites_solution_primary direct
_atom_sites_solution_secondary difmap
_audit_creation_method SHELXL-97
_cell_angle_alpha 90.00
_cell_angle_beta 98.7750(10)
_cell_angle_gamma 90.00
_cell_formula_units_Z 4
_cell_length_a 14.6338(9)
_cell_length_b 12.7462(8)
_cell_length_c 31.6081(19)
_cell_measurement_temperature 193(2)
_cell_volume 5826.7(6)
_computing_structure_refinement 'SHELXL-97 (Sheldrick, 1997)'
_computing_structure_solution 'SHELXS-97 (Sheldrick, 1990)'
_diffrn_ambient_temperature 193(2)
_diffrn_measured_fraction_theta_full 0.919
_diffrn_measured_fraction_theta_max 0.919
_diffrn_radiation_monochromator graphite
_diffrn_radiation_source 'fine-focus sealed tube'
_diffrn_radiation_type MoK\a
_diffrn_radiation_wavelength 0.71073
_diffrn_reflns_av_R_equivalents 0.0298
_diffrn_reflns_av_sigmaI/netI 0.0400
_diffrn_reflns_limit_h_max 15
_diffrn_reflns_limit_h_min -19
_diffrn_reflns_limit_k_max 16
_diffrn_reflns_limit_k_min -10
_diffrn_reflns_limit_l_max 40
_diffrn_reflns_limit_l_min -42
_diffrn_reflns_number 33870
_diffrn_reflns_theta_full 28.26
_diffrn_reflns_theta_max 28.26
_diffrn_reflns_theta_min 1.64
_exptl_absorpt_coefficient_mu 8.105
_exptl_absorpt_correction_T_max 0.928
_exptl_absorpt_correction_T_min 0.693
_exptl_absorpt_correction_type empirical
_exptl_absorpt_process_details SADABS
_exptl_crystal_colour colorless
_exptl_crystal_density_diffrn 2.067
_exptl_crystal_description plate
_exptl_crystal_F_000 3432
_exptl_crystal_size_max 0.30
_exptl_crystal_size_mid 0.15
_exptl_crystal_size_min 0.08
_refine_diff_density_max 1.716
_refine_diff_density_min -1.728
_refine_diff_density_rms 0.157
_refine_ls_extinction_method none
_refine_ls_goodness_of_fit_ref 1.058
_refine_ls_hydrogen_treatment mixed
_refine_ls_matrix_type full
_refine_ls_number_parameters 677
_refine_ls_number_reflns 13256
_refine_ls_number_restraints 0
_refine_ls_restrained_S_all 1.058
_refine_ls_R_factor_all 0.0501
_refine_ls_R_factor_gt 0.0350
_refine_ls_shift/su_max 0.002
_refine_ls_shift/su_mean 0.000
_refine_ls_structure_factor_coef Fsqd
_refine_ls_weighting_details 'calc w=1/[\s^2^(Fo^2^)+(0.0513P)^2^+0.0000P] where P=(Fo^2^+2Fc^2^)/3'
_refine_ls_weighting_scheme calc
_refine_ls_wR_factor_gt 0.0853
_refine_ls_wR_factor_ref 0.0896
_reflns_number_gt 10601
_reflns_number_total 13256
_reflns_threshold_expression >2sigma(I)
_cod_data_source_file ja048091dsi20040402_104930_1.cif
_cod_data_source_block 1
_cod_database_code 4112825

loop_
_symmetry_equiv_pos_as_xyz
'x, y, z'
'-x+1/2, y+1/2, -z+1/2'
'-x, -y, -z'
'x-1/2, -y-1/2, z-1/2'

loop_
_atom_site_label
_atom_site_type_symbol
_atom_site_fract_x
_atom_site_fract_y
_atom_site_fract_z
_atom_site_U_iso_or_equiv
_atom_site_adp_type
_atom_site_occupancy
_atom_site_symmetry_multiplicity
_atom_site_calc_flag
_atom_site_refinement_flags
Au1 Au 0.048051(15) 0.539920(18) 0.064980(7) 0.02669(6) Uani 1 1 d .
Au2 Au -0.112836(15) 0.417663(18) 0.020797(7) 0.02712(6) Uani 1 1 d .
Au3 Au 0.008671(15) 0.315511(18) 0.091959(7) 0.02716(6) Uani 1 1 d .
Ag1 Ag -0.11066(3) 0.48664(4) 0.109341(15) 0.03433(11) Uani 1 1 d .
O1 O 0.0294(3) 0.3927(3) 0.03721(12) 0.0276(9) Uani 1 1 d .
P1 P 0.06107(11) 0.69541(13) 0.09757(5) 0.0313(3) Uani 1 1 d .
P2 P -0.26441(10) 0.45020(13) 0.01226(5) 0.0314(3) Uani 1 1 d .
P3 P -0.02672(11) 0.23760(13) 0.15042(5) 0.0296(3) Uani 1 1 d .
N1 N -0.1172(3) 0.6695(4) 0.11205(17) 0.0347(12) Uani 1 1 d .
N2 N -0.2645(4) 0.4235(4) 0.09674(17) 0.0384(13) Uani 1 1 d .
N3 N -0.0621(4) 0.4285(4) 0.18074(17) 0.0372(12) Uani 1 1 d .
C1 C -0.0504(4) 0.7413(5) 0.11043(18) 0.0314(13) Uani 1 1 d .
C2 C -0.1987(5) 0.7053(6) 0.1210(2) 0.0453(17) Uani 1 1 d .
H2A H -0.2470 0.6560 0.1220 0.054 Uiso 1 1 calc R
C3 C -0.2165(5) 0.8096(6) 0.1289(3) 0.054(2) Uani 1 1 d .
H3A H -0.2755 0.8314 0.1346 0.065 Uiso 1 1 calc R
C4 C -0.1460(5) 0.8804(6) 0.1282(3) 0.054(2) Uani 1 1 d .
H4A H -0.1548 0.9523 0.1344 0.065 Uiso 1 1 calc R
C5 C -0.0631(5) 0.8466(6) 0.1184(2) 0.0462(17) Uani 1 1 d .
H5A H -0.0143 0.8952 0.1172 0.055 Uiso 1 1 calc R
C6 C 0.0950(4) 0.8007(5) 0.0648(2) 0.0320(13) Uani 1 1 d .
C7 C 0.0474(4) 0.8087(5) 0.0228(2) 0.0358(14) Uani 1 1 d .
H7A H 0.0011 0.7587 0.0127 0.043 Uiso 1 1 calc R
C8 C 0.0672(5) 0.8884(5) -0.0037(2) 0.0438(17) Uani 1 1 d .
H8A H 0.0327 0.8946 -0.0315 0.053 Uiso 1 1 calc R
C9 C 0.1368(6) 0.9594(6) 0.0099(2) 0.0500(19) Uani 1 1 d .
H9A H 0.1526 1.0117 -0.0091 0.060 Uiso 1 1 calc R
C10 C 0.1829(6) 0.9543(6) 0.0509(3) 0.054(2) Uani 1 1 d .
H10A H 0.2287 1.0052 0.0606 0.065 Uiso 1 1 calc R
C11 C 0.1634(5) 0.8750(5) 0.0785(2) 0.0410(16) Uani 1 1 d .
H11A H 0.1966 0.8714 0.1067 0.049 Uiso 1 1 calc R
C12 C 0.1381(5) 0.6933(5) 0.1480(2) 0.0376(15) Uani 1 1 d .
C13 C 0.2328(5) 0.6779(6) 0.1478(2) 0.0491(18) Uani 1 1 d .
H13A H 0.2554 0.6724 0.1212 0.059 Uiso 1 1 calc R
C14 C 0.2938(5) 0.6707(6) 0.1855(3) 0.055(2) Uani 1 1 d .
H14A H 0.3582 0.6629 0.1850 0.066 Uiso 1 1 calc R
C15 C 0.2612(6) 0.6748(6) 0.2235(2) 0.054(2) Uani 1 1 d .
H15A H 0.3026 0.6676 0.2496 0.065 Uiso 1 1 calc R
C16 C 0.1680(6) 0.6895(6) 0.2242(2) 0.053(2) Uani 1 1 d .
H16A H 0.1460 0.6936 0.2509 0.064 Uiso 1 1 calc R
C17 C 0.1058(5) 0.6982(6) 0.1868(2) 0.0445(17) Uani 1 1 d .
H17A H 0.0418 0.7074 0.1877 0.053 Uiso 1 1 calc R
C18 C -0.3161(4) 0.4055(5) 0.0577(2) 0.0350(14) Uani 1 1 d .
C19 C -0.3024(5) 0.3949(6) 0.1314(2) 0.0477(18) Uani 1 1 d .
H19A H -0.2682 0.4069 0.1590 0.057 Uiso 1 1 calc R
C20 C -0.3893(5) 0.3487(7) 0.1284(3) 0.056(2) Uani 1 1 d .
H20A H -0.4136 0.3305 0.1536 0.067 Uiso 1 1 calc R
C21 C -0.4391(4) 0.3297(6) 0.0893(3) 0.051(2) Uani 1 1 d .
H21A H -0.4981 0.2973 0.0869 0.061 Uiso 1 1 calc R
C22 C -0.4029(4) 0.3578(6) 0.0536(2) 0.0424(16) Uani 1 1 d .
H22A H -0.4368 0.3450 0.0260 0.051 Uiso 1 1 calc R
C23 C -0.3338(4) 0.3884(6) -0.0335(2) 0.0392(15) Uani 1 1 d .
C24 C -0.3278(5) 0.2793(6) -0.0377(2) 0.0457(17) Uani 1 1 d .
H24A H -0.2863 0.2398 -0.0177 0.055 Uiso 1 1 calc R
C25 C -0.3825(5) 0.2304(7) -0.0708(3) 0.057(2) Uani 1 1 d .
H25A H -0.3773 0.1567 -0.0742 0.068 Uiso 1 1 calc R
C26 C -0.4442(5) 0.2852(8) -0.0988(3) 0.062(2) Uani 1 1 d .
H26A H -0.4840 0.2494 -0.1207 0.074 Uiso 1 1 calc R
C27 C -0.4488(5) 0.3932(8) -0.0955(3) 0.063(2) Uani 1 1 d .
H27A H -0.4892 0.4317 -0.1162 0.075 Uiso 1 1 calc R
C28 C -0.3947(5) 0.4460(7) -0.0621(2) 0.0503(19) Uani 1 1 d .
H28A H -0.3997 0.5198 -0.0591 0.060 Uiso 1 1 calc R
C29 C -0.2879(4) 0.5900(5) 0.0098(2) 0.0352(14) Uani 1 1 d .
C30 C -0.3624(4) 0.6329(6) 0.0257(3) 0.0472(18) Uani 1 1 d .
H30A H -0.4029 0.5900 0.0390 0.057 Uiso 1 1 calc R
C31 C -0.3767(5) 0.7426(7) 0.0218(3) 0.058(2) Uani 1 1 d .
H31A H -0.4273 0.7734 0.0328 0.070 Uiso 1 1 calc R
C32 C -0.3205(6) 0.8039(6) 0.0030(3) 0.066(3) Uani 1 1 d .
H32A H -0.3326 0.8770 0.0000 0.079 Uiso 1 1 calc R
C33 C -0.2446(6) 0.7613(7) -0.0123(3) 0.069(3) Uani 1 1 d .
H33A H -0.2041 0.8053 -0.0252 0.082 Uiso 1 1 calc R
C34 C -0.2282(5) 0.6554(6) -0.0089(3) 0.0519(19) Uani 1 1 d .
H34A H -0.1761 0.6263 -0.0192 0.062 Uiso 1 1 calc R
C35 C -0.0254(4) 0.3350(5) 0.19342(19) 0.0337(14) Uani 1 1 d .
C36 C -0.0631(5) 0.5023(6) 0.2107(2) 0.0483(18) Uani 1 1 d .
H36A H -0.0895 0.5684 0.2020 0.058 Uiso 1 1 calc R
C37 C -0.0285(6) 0.4887(6) 0.2530(2) 0.054(2) Uani 1 1 d .
H37A H -0.0299 0.5444 0.2728 0.065 Uiso 1 1 calc R
C38 C 0.0089(6) 0.3917(7) 0.2664(2) 0.056(2) Uani 1 1 d .
H38A H 0.0332 0.3795 0.2956 0.067 Uiso 1 1 calc R
C39 C 0.0098(5) 0.3128(6) 0.2358(2) 0.0441(17) Uani 1 1 d .
H39A H 0.0340 0.2453 0.2438 0.053 Uiso 1 1 calc R
C40 C 0.0483(4) 0.1302(5) 0.17110(18) 0.0322(13) Uani 1 1 d .
C41 C 0.1339(5) 0.1204(6) 0.1566(2) 0.0405(16) Uani 1 1 d .
H41A H 0.1515 0.1688 0.1364 0.049 Uiso 1 1 calc R
C42 C 0.1932(5) 0.0381(6) 0.1723(2) 0.0473(18) Uani 1 1 d .
H42A H 0.2516 0.0321 0.1629 0.057 Uiso 1 1 calc R
C43 C 0.1696(5) -0.0324(6) 0.2003(3) 0.0504(19) Uani 1 1 d .
H43A H 0.2111 -0.0875 0.2103 0.060 Uiso 1 1 calc R
C44 C 0.0856(6) -0.0250(6) 0.2145(2) 0.0523(19) Uani 1 1 d .
H44A H 0.0692 -0.0746 0.2345 0.063 Uiso 1 1 calc R
C45 C 0.0245(5) 0.0554(5) 0.1995(2) 0.0415(16) Uani 1 1 d .
H45A H -0.0340 0.0592 0.2089 0.050 Uiso 1 1 calc R
C46 C -0.1434(4) 0.1855(5) 0.1414(2) 0.0347(14) Uani 1 1 d .
C47 C -0.1902(5) 0.1610(6) 0.1758(2) 0.0442(17) Uani 1 1 d .
H47A H -0.1631 0.1764 0.2043 0.053 Uiso 1 1 calc R
C48 C -0.2769(5) 0.1139(7) 0.1673(3) 0.063(2) Uani 1 1 d .
H48A H -0.3092 0.0974 0.1903 0.076 Uiso 1 1 calc R
C49 C -0.3161(5) 0.0912(7) 0.1263(3) 0.064(2) Uani 1 1 d .
H49A H -0.3749 0.0581 0.1211 0.076 Uiso 1 1 calc R
C50 C -0.2712(5) 0.1158(6) 0.0926(3) 0.057(2) Uani 1 1 d .
H50A H -0.2994 0.1008 0.0641 0.068 Uiso 1 1 calc R
C51 C -0.1844(5) 0.1628(5) 0.1000(2) 0.0427(16) Uani 1 1 d .
H51A H -0.1532 0.1794 0.0766 0.051 Uiso 1 1 calc R
B1 B -0.5839(9) 0.0779(16) 0.1218(6) 0.110(6) Uani 1 1 d .
F1 F -0.5454(7) 0.0698(10) 0.0856(3) 0.194(5) Uani 1 1 d .
F2 F -0.5296(6) 0.1240(9) 0.1516(3) 0.171(4) Uani 1 1 d .
F3 F -0.6672(6) 0.1268(8) 0.1095(3) 0.160(3) Uani 1 1 d .
F4 F -0.6071(6) -0.0201(6) 0.1359(2) 0.130(3) Uani 1 1 d .
B2 B -0.1356(9) 0.1330(11) 0.3018(4) 0.078(3) Uani 1 1 d .
F5 F -0.1452(8) 0.2355(8) 0.2954(5) 0.236(7) Uani 1 1 d .
F6 F -0.2153(7) 0.0916(9) 0.2801(3) 0.197(5) Uani 1 1 d .
F7 F -0.0622(6) 0.1029(8) 0.2872(3) 0.151(3) Uani 1 1 d .
F8 F -0.1363(4) 0.1107(7) 0.34170(19) 0.121(3) Uani 1 1 d .
C1S C -0.2967(12) 0.6383(14) -0.1592(6) 0.154(6) Uiso 1 1 d .
Cl1 Cl -0.2018(3) 0.6026(3) -0.18694(12) 0.1236(12) Uiso 1 1 d .
Cl2 Cl -0.2659(5) 0.6259(6) -0.1117(2) 0.122(2) Uiso 0.50 1 d P
Cl3 Cl -0.3941(8) 0.5917(9) -0.1699(4) 0.190(4) Uiso 0.50 1 d P
O1S O -0.3711(10) 0.2561(13) 0.2620(5) 0.209(6) Uiso 1 1 d .
C2S C -0.3405(14) 0.3578(18) 0.2515(7) 0.185(8) Uiso 1 1 d .
O2S O -0.4555(12) 0.0310(15) 0.0133(6) 0.265(8) Uiso 1 1 d .

loop_
_atom_site_aniso_label
_atom_site_aniso_U_11
_atom_site_aniso_U_22
_atom_site_aniso_U_33
_atom_site_aniso_U_23
_atom_site_aniso_U_13
_atom_site_aniso_U_12
Au1 0.02767(11) 0.02643(12) 0.02594(11) -0.00012(9) 0.00402(9) 0.00040(9)
Au2 0.02406(11) 0.03043(13) 0.02678(11) 0.00228(9) 0.00360(8) 0.00173(9)
Au3 0.02953(11) 0.02726(12) 0.02462(11) 0.00111(9) 0.00390(9) 0.00131(9)
Ag1 0.0375(3) 0.0332(3) 0.0339(2) 0.0007(2) 0.0106(2) 0.0040(2)
O1 0.0257(19) 0.028(2) 0.030(2) -0.0017(17) 0.0061(16) 0.0000(17)
P1 0.0330(8) 0.0301(8) 0.0296(8) -0.0009(7) 0.0014(6) -0.0005(7)
P2 0.0244(7) 0.0344(9) 0.0347(8) 0.0057(7) 0.0029(6) 0.0021(7)
P3 0.0327(8) 0.0288(8) 0.0275(7) 0.0022(7) 0.0051(6) 0.0006(7)
N1 0.033(3) 0.034(3) 0.037(3) 0.002(2) 0.007(2) 0.006(2)
N2 0.035(3) 0.041(3) 0.040(3) 0.008(3) 0.008(2) 0.004(2)
N3 0.049(3) 0.031(3) 0.034(3) -0.001(2) 0.014(2) 0.008(3)
C1 0.033(3) 0.037(3) 0.024(3) -0.001(3) 0.002(2) 0.002(3)
C2 0.046(4) 0.038(4) 0.054(4) 0.000(3) 0.015(3) 0.001(3)
C3 0.049(4) 0.041(4) 0.077(6) -0.001(4) 0.025(4) 0.012(4)
C4 0.060(5) 0.036(4) 0.067(5) -0.002(4) 0.011(4) 0.010(4)
C5 0.048(4) 0.037(4) 0.054(4) -0.005(3) 0.012(3) 0.005(3)
C6 0.030(3) 0.027(3) 0.038(3) -0.003(3) 0.004(3) -0.003(3)
C7 0.038(3) 0.031(3) 0.038(3) -0.002(3) 0.005(3) 0.003(3)
C8 0.064(5) 0.037(4) 0.031(3) 0.000(3) 0.009(3) 0.007(4)
C9 0.067(5) 0.035(4) 0.051(4) 0.010(3) 0.019(4) 0.007(4)
C10 0.059(5) 0.032(4) 0.069(5) 0.009(4) 0.005(4) -0.014(4)
C11 0.046(4) 0.040(4) 0.035(3) -0.006(3) 0.000(3) -0.002(3)
C12 0.044(4) 0.033(3) 0.034(3) 0.002(3) 0.001(3) -0.001(3)
C13 0.048(4) 0.054(5) 0.043(4) 0.005(4) -0.002(3) 0.004(4)
C14 0.038(4) 0.063(5) 0.057(5) 0.000(4) -0.012(3) -0.001(4)
C15 0.065(5) 0.050(5) 0.040(4) 0.008(4) -0.017(4) -0.004(4)
C16 0.071(5) 0.053(5) 0.034(4) 0.006(3) 0.000(4) -0.006(4)
C17 0.048(4) 0.043(4) 0.040(4) 0.000(3) 0.002(3) -0.001(3)
C18 0.029(3) 0.034(4) 0.043(4) 0.009(3) 0.009(3) 0.007(3)
C19 0.045(4) 0.062(5) 0.039(4) 0.011(4) 0.017(3) 0.010(4)
C20 0.039(4) 0.069(6) 0.065(5) 0.028(4) 0.029(4) 0.009(4)
C21 0.026(3) 0.054(5) 0.076(6) 0.020(4) 0.020(4) 0.000(3)
C22 0.025(3) 0.048(4) 0.053(4) 0.010(4) 0.004(3) 0.001(3)
C23 0.029(3) 0.047(4) 0.040(4) 0.002(3) 0.001(3) -0.001(3)
C24 0.040(4) 0.041(4) 0.054(4) -0.005(3) 0.000(3) -0.003(3)
C25 0.046(4) 0.053(5) 0.071(5) -0.014(4) 0.008(4) -0.011(4)
C26 0.038(4) 0.085(7) 0.063(5) -0.024(5) 0.009(4) -0.023(4)
C27 0.039(4) 0.083(7) 0.060(5) -0.006(5) -0.010(4) 0.000(4)
C28 0.033(4) 0.058(5) 0.056(5) -0.003(4) -0.004(3) 0.004(3)
C29 0.028(3) 0.039(4) 0.037(3) 0.003(3) 0.000(3) 0.001(3)
C30 0.032(3) 0.040(4) 0.072(5) 0.010(4) 0.015(3) 0.006(3)
C31 0.046(4) 0.054(5) 0.079(6) 0.007(4) 0.023(4) 0.018(4)
C32 0.054(5) 0.032(4) 0.116(8) 0.010(5) 0.023(5) 0.008(4)
C33 0.068(5) 0.042(5) 0.102(7) 0.022(5) 0.035(5) 0.005(4)
C34 0.048(4) 0.041(4) 0.073(5) 0.008(4) 0.028(4) 0.000(3)
C35 0.037(3) 0.034(4) 0.031(3) 0.002(3) 0.010(3) -0.005(3)
C36 0.062(5) 0.039(4) 0.045(4) -0.001(3) 0.012(4) 0.009(4)
C37 0.081(6) 0.042(4) 0.042(4) -0.010(4) 0.015(4) -0.002(4)
C38 0.064(5) 0.064(5) 0.039(4) -0.007(4) 0.006(4) 0.001(4)
C39 0.057(4) 0.044(4) 0.031(3) 0.002(3) 0.004(3) 0.009(4)
C40 0.036(3) 0.032(3) 0.027(3) -0.001(3) -0.002(2) 0.003(3)
C41 0.050(4) 0.042(4) 0.029(3) -0.001(3) 0.007(3) 0.006(3)
C42 0.038(4) 0.055(5) 0.048(4) -0.014(4) 0.005(3) 0.015(3)
C43 0.049(4) 0.035(4) 0.060(5) 0.003(4) -0.010(4) 0.014(3)
C44 0.070(5) 0.037(4) 0.045(4) 0.013(3) -0.005(4) -0.002(4)
C45 0.046(4) 0.033(4) 0.046(4) 0.010(3) 0.009(3) 0.003(3)
C46 0.030(3) 0.033(3) 0.041(3) 0.002(3) 0.004(3) 0.000(3)
C47 0.042(4) 0.042(4) 0.050(4) 0.008(3) 0.013(3) 0.001(3)
C48 0.048(5) 0.061(5) 0.088(7) 0.011(5) 0.031(5) -0.002(4)
C49 0.031(4) 0.052(5) 0.105(8) -0.001(5) 0.001(4) -0.001(3)
C50 0.045(4) 0.052(5) 0.067(5) -0.003(4) -0.013(4) -0.004(4)
C51 0.040(4) 0.044(4) 0.044(4) 0.001(3) 0.002(3) -0.004(3)
B1 0.056(7) 0.152(16) 0.122(13) 0.063(12) 0.009(8) -0.015(9)
F1 0.154(8) 0.326(16) 0.107(6) 0.047(8) 0.031(6) -0.013(8)
F2 0.145(7) 0.238(11) 0.113(6) -0.018(7) -0.037(5) -0.074(7)
F3 0.116(6) 0.214(9) 0.141(7) 0.057(7) -0.013(5) -0.014(7)
F4 0.181(8) 0.107(6) 0.106(5) -0.004(5) 0.029(5) 0.046(6)
B2 0.093(9) 0.089(9) 0.055(6) 0.018(6) 0.015(6) -0.004(8)
F5 0.224(11) 0.126(8) 0.408(18) 0.077(10) 0.208(12) 0.016(8)
F6 0.163(8) 0.251(12) 0.149(8) -0.034(8) -0.068(7) -0.021(8)
F7 0.153(7) 0.187(8) 0.133(6) 0.008(6) 0.093(6) 0.037(6)
F8 0.062(3) 0.232(8) 0.072(4) 0.050(5) 0.017(3) 0.039(4)

loop_
_atom_type_symbol
_atom_type_description
_atom_type_scat_dispersion_real
_atom_type_scat_dispersion_imag
_atom_type_scat_source
C C 0.0033 0.0016 'International Tables Vol C Tables 4.2.6.8 and 6.1.1.4'
H H 0.0000 0.0000 'International Tables Vol C Tables 4.2.6.8 and 6.1.1.4'
B B 0.0013 0.0007 'International Tables Vol C Tables 4.2.6.8 and 6.1.1.4'
N N 0.0061 0.0033 'International Tables Vol C Tables 4.2.6.8 and 6.1.1.4'
O O 0.0106 0.0060 'International Tables Vol C Tables 4.2.6.8 and 6.1.1.4'
F F 0.0171 0.0103 'International Tables Vol C Tables 4.2.6.8 and 6.1.1.4'
P P 0.1023 0.0942 'International Tables Vol C Tables 4.2.6.8 and 6.1.1.4'
Ag Ag -0.8971 1.1015 'International Tables Vol C Tables 4.2.6.8 and 6.1.1.4'
Au Au -2.0133 8.8022 'International Tables Vol C Tables 4.2.6.8 and 6.1.1.4'
Cl Cl 0.1484 0.1585 'International Tables Vol C Tables 4.2.6.8 and 6.1.1.4'

loop_
_geom_angle_atom_site_label_1
_geom_angle_atom_site_label_2
_geom_angle_atom_site_label_3
_geom_angle
_geom_angle_site_symmetry_1
_geom_angle_site_symmetry_3
O1 Au1 P1 176.18(11) . .
O1 Au1 Ag1 86.04(10) . .
P1 Au1 Ag1 90.17(4) . .
O1 Au1 Au2 44.43(10) . .
P1 Au1 Au2 133.31(4) . .
Ag1 Au1 Au2 58.922(12) . .
O1 Au1 Au2 79.80(10) . 3_565
P1 Au1 Au2 103.70(4) . 3_565
Ag1 Au1 Au2 146.195(13) . 3_565
Au2 Au1 Au2 90.378(9) . 3_565
O1 Au1 Au3 41.78(11) . .
P1 Au1 Au3 135.07(4) . .
Ag1 Au1 Au3 57.398(11) . .
Au2 Au1 Au3 58.316(7) . .
Au2 Au1 Au3 120.619(10) 3_565 .
O1 Au2 P2 172.47(11) . .
O1 Au2 Ag1 86.75(10) . .
P2 Au2 Ag1 85.73(4) . .
O1 Au2 Au3 44.11(11) . .
P2 Au2 Au3 130.29(4) . .
Ag1 Au2 Au3 59.090(11) . .
O1 Au2 Au1 43.92(11) . .
P2 Au2 Au1 131.11(5) . .
Ag1 Au2 Au1 60.243(11) . .
Au3 Au2 Au1 62.166(8) . .
O1 Au2 Au1 79.35(10) . 3_565
P2 Au2 Au1 107.29(4) . 3_565
Ag1 Au2 Au1 146.673(14) . 3_565
Au3 Au2 Au1 121.508(10) . 3_565
Au1 Au2 Au1 89.623(9) . 3_565
O1 Au3 P3 174.84(11) . .
O1 Au3 Ag1 88.29(11) . .
P3 Au3 Ag1 87.43(4) . .
O1 Au3 Au2 45.17(10) . .
P3 Au3 Au2 129.81(4) . .
Ag1 Au3 Au2 60.114(12) . .
O1 Au3 Au1 42.27(11) . .
P3 Au3 Au1 136.42(4) . .
Ag1 Au3 Au1 59.646(12) . .
Au2 Au3 Au1 59.517(8) . .
N1 Ag1 N2 107.61(18) . .
N1 Ag1 N3 106.52(18) . .
N2 Ag1 N3 101.08(19) . .
N1 Ag1 Au3 141.93(12) . .
N2 Ag1 Au3 107.30(13) . .
N3 Ag1 Au3 81.03(12) . .
N1 Ag1 Au2 109.88(13) . .
N2 Ag1 Au2 82.29(13) . .
N3 Ag1 Au2 140.46(12) . .
Au3 Ag1 Au2 60.796(11) . .
N1 Ag1 Au1 80.10(12) . .
N2 Ag1 Au1 142.27(13) . .
N3 Ag1 Au1 112.19(13) . .
Au3 Ag1 Au1 62.956(12) . .
Au2 Ag1 Au1 60.835(11) . .
Au3 O1 Au1 95.95(16) . .
Au3 O1 Au2 90.72(14) . .
Au1 O1 Au2 91.64(15) . .
C12 P1 C6 109.1(3) . .
C12 P1 C1 105.4(3) . .
C6 P1 C1 102.8(3) . .
C12 P1 Au1 113.1(2) . .
C6 P1 Au1 113.9(2) . .
C1 P1 Au1 111.7(2) . .
C29 P2 C23 108.2(3) . .
C29 P2 C18 104.1(3) . .
C23 P2 C18 104.2(3) . .
C29 P2 Au2 111.4(2) . .
C23 P2 Au2 116.1(2) . .
C18 P2 Au2 111.8(2) . .
C46 P3 C40 106.5(3) . .
C46 P3 C35 105.4(3) . .
C40 P3 C35 107.8(3) . .
C46 P3 Au3 111.4(2) . .
C40 P3 Au3 115.5(2) . .
C35 P3 Au3 109.5(2) . .
C1 N1 C2 116.7(6) . .
C1 N1 Ag1 130.1(4) . .
C2 N1 Ag1 112.9(4) . .
C19 N2 C18 116.7(6) . .
C19 N2 Ag1 116.9(5) . .
C18 N2 Ag1 126.2(4) . .
C36 N3 C35 117.4(6) . .
C36 N3 Ag1 114.8(4) . .
C35 N3 Ag1 127.4(4) . .
N1 C1 C5 122.3(6) . .
N1 C1 P1 117.8(5) . .
C5 C1 P1 119.8(5) . .
N1 C2 C3 124.1(7) . .
C4 C3 C2 117.7(7) . .
C5 C4 C3 119.4(7) . .
C4 C5 C1 119.7(7) . .
C11 C6 C7 118.2(6) . .
C11 C6 P1 124.8(5) . .
C7 C6 P1 117.0(5) . .
C8 C7 C6 120.5(6) . .
C7 C8 C9 120.6(7) . .
C10 C9 C8 119.8(7) . .
C9 C10 C11 120.6(7) . .
C10 C11 C6 120.2(6) . .
C17 C12 C13 118.9(6) . .
C17 C12 P1 122.0(5) . .
C13 C12 P1 118.9(5) . .
C14 C13 C12 121.0(7) . .
C15 C14 C13 119.6(7) . .
C14 C15 C16 119.9(7) . .
C15 C16 C17 121.4(7) . .
C12 C17 C16 119.1(7) . .
N2 C18 C22 121.9(6) . .
N2 C18 P2 115.1(4) . .
C22 C18 P2 123.0(5) . .
N2 C19 C20 122.9(7) . .
C21 C20 C19 119.7(6) . .
C20 C21 C22 118.9(6) . .
C21 C22 C18 119.9(7) . .
C28 C23 C24 120.6(7) . .
C28 C23 P2 121.2(6) . .
C24 C23 P2 118.1(5) . .
C25 C24 C23 119.2(7) . .
C26 C25 C24 121.2(8) . .
C25 C26 C27 119.9(7) . .
C26 C27 C28 120.6(8) . .
C23 C28 C27 118.4(8) . .
C30 C29 C34 119.7(6) . .
C30 C29 P2 121.8(5) . .
C34 C29 P2 118.5(5) . .
C29 C30 C31 118.2(7) . .
C32 C31 C30 121.5(7) . .
C31 C32 C33 120.4(7) . .
C34 C33 C32 119.8(8) . .
C33 C34 C29 120.5(7) . .
N3 C35 C39 122.8(6) . .
N3 C35 P3 114.8(5) . .
C39 C35 P3 122.4(5) . .
N3 C36 C37 124.2(7) . .
C36 C37 C38 118.7(7) . .
C37 C38 C39 118.3(7) . .
C35 C39 C38 118.7(7) . .
C45 C40 C41 118.3(6) . .
C45 C40 P3 123.6(5) . .
C41 C40 P3 118.1(5) . .
C42 C41 C40 119.0(7) . .
C43 C42 C41 121.8(7) . .
C42 C43 C44 120.1(7) . .
C43 C44 C45 119.9(7) . .
C40 C45 C44 120.8(7) . .
C51 C46 C47 119.5(6) . .
C51 C46 P3 119.1(5) . .
C47 C46 P3 121.2(5) . .
C48 C47 C46 119.0(7) . .
C49 C48 C47 120.8(8) . .
C48 C49 C50 120.5(7) . .
C49 C50 C51 120.0(8) . .
C46 C51 C50 120.1(7) . .
F2 B1 F1 111.5(12) . .
F2 B1 F3 115.1(18) . .
F1 B1 F3 105.2(13) . .
F2 B1 F4 109.4(13) . .
F1 B1 F4 111.0(17) . .
F3 B1 F4 104.4(10) . .
F7 B2 F8 114.4(11) . .
F7 B2 F5 108.2(11) . .
F8 B2 F5 110.4(13) . .
F7 B2 F6 113.6(12) . .
F8 B2 F6 105.8(11) . .
F5 B2 F6 104.0(12) . .
Cl2 C1S Cl3 107.8(13) . .
Cl2 C1S Cl1 108.8(11) . .
Cl3 C1S Cl1 123.5(12) . .
C1S Cl2 Cl3 36.5(7) . .
C1S Cl3 Cl2 35.8(8) . .

loop_
_geom_bond_atom_site_label_1
_geom_bond_atom_site_label_2
_geom_bond_distance
_geom_bond_site_symmetry_2
Au1 O1 2.072(4) .
Au1 P1 2.2284(17) .
Au1 Ag1 2.9690(5) .
Au1 Au2 2.9864(3) .
Au1 Au2 3.0539(3) 3_565
Au1 Au3 3.0644(4) .
Au2 O1 2.092(4) .
Au2 P2 2.2321(15) .
Au2 Ag1 2.9291(5) .
Au2 Au3 2.9489(3) .
Au2 Au1 3.0539(3) 3_565
Au3 O1 2.053(4) .
Au3 P3 2.2272(15) .
Au3 Ag1 2.8985(5) .
Ag1 N1 2.334(5) .
Ag1 N2 2.367(5) .
Ag1 N3 2.379(5) .
P1 C12 1.806(6) .
P1 C6 1.811(6) .
P1 C1 1.836(6) .
P2 C29 1.814(7) .
P2 C23 1.815(7) .
P2 C18 1.815(6) .
P3 C46 1.813(6) .
P3 C40 1.813(6) .
P3 C35 1.839(6) .
N1 C1 1.345(8) .
N1 C2 1.347(8) .
N2 C19 1.350(8) .
N2 C18 1.363(8) .
N3 C36 1.336(8) .
N3 C35 1.342(8) .
C1 C5 1.384(9) .
C2 C3 1.384(10) .
C3 C4 1.374(10) .
C4 C5 1.366(10) .
C6 C11 1.397(9) .
C6 C7 1.405(9) .
C7 C8 1.374(9) .
C8 C9 1.382(10) .
C9 C10 1.366(11) .
C10 C11 1.392(10) .
C12 C17 1.381(10) .
C12 C13 1.401(10) .
C13 C14 1.380(10) .
C14 C15 1.359(11) .
C15 C16 1.381(11) .
C16 C17 1.381(10) .
C18 C22 1.397(8) .
C19 C20 1.392(10) .
C20 C21 1.357(11) .
C21 C22 1.366(10) .
C23 C28 1.381(9) .
C23 C24 1.401(10) .
C24 C25 1.367(10) .
C25 C26 1.358(12) .
C26 C27 1.383(12) .
C27 C28 1.392(10) .
C29 C30 1.382(9) .
C29 C34 1.400(9) .
C30 C31 1.417(11) .
C31 C32 1.338(11) .
C32 C33 1.388(11) .
C33 C34 1.372(11) .
C35 C39 1.390(9) .
C36 C37 1.365(10) .
C37 C38 1.392(11) .
C38 C39 1.396(10) .
C40 C45 1.390(9) .
C40 C41 1.404(9) .
C41 C42 1.403(10) .
C42 C43 1.342(11) .
C43 C44 1.375(11) .
C44 C45 1.394(10) .
C46 C51 1.385(9) .
C46 C47 1.404(9) .
C47 C48 1.393(10) .
C48 C49 1.365(12) .
C49 C50 1.371(12) .
C50 C51 1.392(10) .
B1 F2 1.278(19) .
B1 F1 1.353(18) .
B1 F3 1.372(16) .
B1 F4 1.387(17) .
B2 F7 1.291(14) .
B2 F8 1.295(12) .
B2 F5 1.326(16) .
B2 F6 1.364(15) .
C1S Cl2 1.508(18) .
C1S Cl3 1.534(18) .
C1S Cl1 1.809(18) .
Cl2 Cl3 2.457(14) .
O1S C2S 1.43(2) .
O2S O2S 1.64(3) 3_455
